data_7060341
loop_
_publ_author_name
'Zhu, Jiaping'
'Xu, Jielai'
'Yao, Chaojian'
'Zhan, Tong'
'Liu, Weibing'
'Tan, Hua'

_publ_section_title
;
 A new 3D Ag(i)-based high-energy metal organic frameworks (HE-MOFs):
 synthesis, crystal structure and explosive performance
;
_journal_issue 7
_journal_name_full 'New Journal of Chemistry'
_journal_page_first 3552
_journal_page_last 3558
_journal_paper_doi 10.1039/D0NJ05744D
_journal_volume 45
_journal_year 2021
_chemical_formula_moiety 'C4 H10 N10, 2(N O3)'
_chemical_formula_sum 'C4 H10 N12 O6'
_chemical_formula_weight 322.24
_space_group_crystal_system triclinic
_space_group_IT_number 2
_space_group_name_Hall '-P 1'
_space_group_name_H-M_alt 'P -1'
_atom_sites_solution_hydrogens mixed
_atom_sites_solution_primary dual
_audit_creation_date 2020-08-16
_audit_creation_method
;
Olex2 1.3
(compiled 2020.06.28 svn.raecde09e for OlexSys, GUI svn.r6132)
;
_audit_update_record
;
2021-01-19 deposited with the CCDC.	2021-01-20 downloaded from the CCDC.
;
_cell_angle_alpha 73.521(12)
_cell_angle_beta 89.005(3)
_cell_angle_gamma 75.832(5)
_cell_formula_units_Z 1
_cell_length_a 6.672(2)
_cell_length_b 6.9096(18)
_cell_length_c 6.992(2)
_cell_measurement_reflns_used 1167
_cell_measurement_temperature 100.15
_cell_measurement_theta_max 27.59
_cell_measurement_theta_min 3.00
_cell_volume 299.22(15)
_computing_cell_refinement 'SAINT v8.34A (Bruker, 2013)'
_computing_data_collection Bruker
_computing_data_reduction 'SAINT v8.34A (Bruker, 2013)'
_computing_molecular_graphics 'Olex2 1.3 (Dolomanov et al., 2009)'
_computing_publication_material 'Olex2 1.3 (Dolomanov et al., 2009)'
_computing_structure_refinement 'SHELXL 2018/3 (Sheldrick, 2015)'
_computing_structure_solution 'SHELXT 2014/5 (Sheldrick, 2014)'
_diffrn_ambient_temperature 100.15
_diffrn_measured_fraction_theta_full 0.994
_diffrn_measured_fraction_theta_max 0.942
_diffrn_measurement_device_type 'Bruker APEX-II CCD'
_diffrn_measurement_method '\f and \w scans'
_diffrn_radiation_monochromator graphite
_diffrn_radiation_type MoK\a
_diffrn_radiation_wavelength 0.71073
_diffrn_reflns_av_R_equivalents 0.0138
_diffrn_reflns_av_unetI/netI 0.0339
_diffrn_reflns_Laue_measured_fraction_full 0.994
_diffrn_reflns_Laue_measured_fraction_max 0.942
_diffrn_reflns_limit_h_max 7
_diffrn_reflns_limit_h_min -8
_diffrn_reflns_limit_k_max 7
_diffrn_reflns_limit_k_min -9
_diffrn_reflns_limit_l_max 8
_diffrn_reflns_limit_l_min -8
_diffrn_reflns_number 1823
_diffrn_reflns_point_group_measured_fraction_full 0.994
_diffrn_reflns_point_group_measured_fraction_max 0.942
_diffrn_reflns_theta_full 25.242
_diffrn_reflns_theta_max 27.676
_diffrn_reflns_theta_min 3.043
_diffrn_source_current 30.0
_diffrn_source_power 1.5
_diffrn_source_voltage 50.0
_diffrn_standards_number 0
_exptl_absorpt_coefficient_mu 0.161
_exptl_absorpt_correction_T_max 0.7456
_exptl_absorpt_correction_T_min 0.6318
_exptl_absorpt_correction_type multi-scan
_exptl_absorpt_process_details
;
SADABS-2014/5 (Bruker,2014/5) was used for absorption correction.
wR2(int) was 0.0468 before and 0.0256 after correction.
The Ratio of minimum to maximum transmission is 0.8474.
The \l/2 correction factor is 0.00150.
;
_exptl_crystal_colour colourless
_exptl_crystal_colour_primary colourless
_exptl_crystal_density_diffrn 1.788
_exptl_crystal_description block
_exptl_crystal_F_000 166
_exptl_crystal_size_max 0.12
_exptl_crystal_size_mid 0.10
_exptl_crystal_size_min 0.07
_refine_diff_density_max 0.319
_refine_diff_density_min -0.316
_refine_diff_density_rms 0.063
_refine_ls_extinction_method none
_refine_ls_goodness_of_fit_ref 1.133
_refine_ls_hydrogen_treatment constr
_refine_ls_matrix_type full
_refine_ls_number_parameters 101
_refine_ls_number_reflns 1311
_refine_ls_number_restraints 0
_refine_ls_restrained_S_all 1.133
_refine_ls_R_factor_all 0.0550
_refine_ls_R_factor_gt 0.0433
_refine_ls_shift/su_max 0.000
_refine_ls_shift/su_mean 0.000
_refine_ls_structure_factor_coef Fsqd
_refine_ls_weighting_details 'w=1/[\s^2^(Fo^2^)+(0.0450P)^2^+0.1861P] where P=(Fo^2^+2Fc^2^)/3'
_refine_ls_weighting_scheme calc
_refine_ls_wR_factor_gt 0.1002
_refine_ls_wR_factor_ref 0.1043
_reflns_Friedel_coverage 0.000
_reflns_number_gt 1108
_reflns_number_total 1311
_reflns_threshold_expression 'I > 2\s(I)'
_cod_data_source_file d0nj05744d2.cif
_cod_data_source_block 1
_cod_depositor_comments 'Adding full bibliography for 7060341--7060342.cif.'
_cod_database_code 7060341
_shelx_shelxl_version_number 2018/3
_shelx_space_group_comment
;
The symmetry employed for this shelxl refinement is uniquely defined
by the following loop, which should always be used as a source of
symmetry information in preference to the above space-group names.
They are only intended as comments.
;
_olex2_refinement_description
;
1. Fixed Uiso
 At 1.2 times of:
  All N(H) groups, All N(H,H) groups
2.a Rotating group:
 N4(H4A,H4B)
2.b Aromatic/amide H refined with riding coordinates:
 N2(H2)
2.c X=CH2 refined with riding coordinates:
 N3(H3A,H3B)
;
_olex2_submission_special_instructions 'No special instructions were received'

loop_
_space_group_symop_operation_xyz
'x, y, z'
'-x, -y, -z'

loop_
_atom_site_label
_atom_site_type_symbol
_atom_site_fract_x
_atom_site_fract_y
_atom_site_fract_z
_atom_site_U_iso_or_equiv
_atom_site_adp_type
_atom_site_occupancy
_atom_site_site_symmetry_order
_atom_site_calc_flag
_atom_site_refinement_flags_posn
_atom_site_refinement_flags_adp
_atom_site_refinement_flags_occupancy
_atom_site_disorder_assembly
_atom_site_disorder_group
N1 N 0.2548(3) 0.1857(2) 0.9020(3) 0.0144(4) Uani 1 1 d . . . . .
N2 N 0.2380(2) 0.3911(2) 0.7989(3) 0.0143(4) Uani 1 1 d . . . . .
H2 H 0.119807 0.482243 0.751884 0.017 Uiso 1 1 calc R U . . .
N3 N 0.4654(3) 0.6151(2) 0.6902(3) 0.0164(4) Uani 1 1 d . . . . .
H3A H 0.365187 0.725829 0.634219 0.020 Uiso 1 1 calc R U . . .
H3B H 0.594831 0.624102 0.687031 0.020 Uiso 1 1 calc R U . . .
N4 N 0.7756(2) 0.2475(2) 0.8722(3) 0.0145(4) Uani 1 1 d . . . . .
H4A H 0.838072 0.196841 0.982049 0.017 Uiso 1 1 d R U . . .
H4B H 0.825221 0.148143 0.815499 0.017 Uiso 1 1 d R U . . .
N5 N 0.5629(2) 0.2565(2) 0.8713(2) 0.0115(4) Uani 1 1 d . . . . .
C1 C 0.4530(3) 0.1075(3) 0.9441(3) 0.0122(4) Uani 1 1 d . . . . .
C2 C 0.4218(3) 0.4357(3) 0.7787(3) 0.0116(4) Uani 1 1 d . . . . .
O1 O 0.8796(2) 0.6663(2) 0.6236(2) 0.0207(4) Uani 1 1 d . . . . .
O2 O 0.7031(2) 0.9768(2) 0.6165(2) 0.0170(3) Uani 1 1 d . . . . .
O3 O 1.0305(2) 0.8772(2) 0.7096(2) 0.0163(3) Uani 1 1 d . . . . .
N6 N 0.8701(2) 0.8424(2) 0.6493(2) 0.0128(4) Uani 1 1 d . . . . .

loop_
_atom_site_aniso_label
_atom_site_aniso_U_11
_atom_site_aniso_U_22
_atom_site_aniso_U_33
_atom_site_aniso_U_23
_atom_site_aniso_U_13
_atom_site_aniso_U_12
N1 0.0135(8) 0.0089(7) 0.0164(9) 0.0012(6) -0.0007(6) -0.0007(6)
N2 0.0102(8) 0.0072(7) 0.0202(9) 0.0017(6) -0.0029(6) 0.0014(6)
N3 0.0116(8) 0.0084(8) 0.0246(10) 0.0018(7) -0.0013(7) -0.0017(6)
N4 0.0077(8) 0.0127(8) 0.0201(9) -0.0011(7) -0.0040(6) -0.0008(6)
N5 0.0096(8) 0.0080(7) 0.0148(8) -0.0006(6) -0.0002(6) -0.0016(6)
C1 0.0131(9) 0.0098(9) 0.0123(9) -0.0009(7) 0.0004(7) -0.0029(7)
C2 0.0120(9) 0.0089(8) 0.0119(9) -0.0020(7) -0.0018(7) 0.0002(7)
O1 0.0151(7) 0.0098(7) 0.0351(9) -0.0045(6) -0.0050(6) -0.0010(6)
O2 0.0112(7) 0.0123(7) 0.0212(8) -0.0004(6) -0.0006(6) 0.0031(5)
O3 0.0126(7) 0.0181(7) 0.0169(7) -0.0014(6) -0.0025(5) -0.0060(6)
N6 0.0107(8) 0.0112(8) 0.0135(8) 0.0009(6) -0.0002(6) -0.0023(6)

loop_
_atom_type_symbol
_atom_type_description
_atom_type_scat_dispersion_real
_atom_type_scat_dispersion_imag
_atom_type_scat_source
C C 0.0033 0.0016 'International Tables Vol C Tables 4.2.6.8 and 6.1.1.4'
H H 0.0000 0.0000 'International Tables Vol C Tables 4.2.6.8 and 6.1.1.4'
N N 0.0061 0.0033 'International Tables Vol C Tables 4.2.6.8 and 6.1.1.4'
O O 0.0106 0.0060 'International Tables Vol C Tables 4.2.6.8 and 6.1.1.4'

loop_
_geom_angle_atom_site_label_1
_geom_angle_atom_site_label_2
_geom_angle_atom_site_label_3
_geom_angle
_geom_angle_site_symmetry_1
_geom_angle_site_symmetry_3
_geom_angle_publ_flag
C1 N1 N2 104.25(15) . . ?
N1 N2 H2 124.0 . . ?
C2 N2 N1 111.93(15) . . ?
C2 N2 H2 124.0 . . ?
H3A N3 H3B 120.0 . . ?
C2 N3 H3A 120.0 . . ?
C2 N3 H3B 120.0 . . ?
H4A N4 H4B 100.6 . . ?
N5 N4 H4A 115.4 . . ?
N5 N4 H4B 102.2 . . ?
C1 N5 N4 132.68(15) . . ?
C2 N5 N4 120.81(15) . . ?
C2 N5 C1 106.45(15) . . ?
N1 C1 N5 111.31(16) . . ?
N1 C1 C1 124.6(2) . 2_657 ?
N5 C1 C1 124.1(2) . 2_657 ?
N2 C2 N5 106.05(16) . . ?
N3 C2 N2 128.91(17) . . ?
N3 C2 N5 125.04(17) . . ?
O2 N6 O1 119.67(15) . . ?
O2 N6 O3 121.10(16) . . ?
O3 N6 O1 119.22(15) . . ?

loop_
_geom_bond_atom_site_label_1
_geom_bond_atom_site_label_2
_geom_bond_distance
_geom_bond_site_symmetry_2
_geom_bond_publ_flag
N1 N2 1.375(2) . ?
N1 C1 1.304(3) . ?
N2 H2 0.8800 . ?
N2 C2 1.332(2) . ?
N3 H3A 0.8800 . ?
N3 H3B 0.8800 . ?
N3 C2 1.319(3) . ?
N4 H4A 0.8206 . ?
N4 H4B 0.8814 . ?
N4 N5 1.405(2) . ?
N5 C1 1.384(2) . ?
N5 C2 1.355(2) . ?
C1 C1 1.454(4) 2_657 ?
O1 N6 1.266(2) . ?
O2 N6 1.240(2) . ?
O3 N6 1.257(2) . ?

loop_
_geom_torsion_atom_site_label_1
_geom_torsion_atom_site_label_2
_geom_torsion_atom_site_label_3
_geom_torsion_atom_site_label_4
_geom_torsion
_geom_torsion_site_symmetry_1
_geom_torsion_site_symmetry_2
_geom_torsion_site_symmetry_3
_geom_torsion_site_symmetry_4
_geom_torsion_publ_flag
N1 N2 C2 N3 -179.7(2) . . . . ?
N1 N2 C2 N5 -0.4(2) . . . . ?
N2 N1 C1 N5 0.1(2) . . . . ?
N2 N1 C1 C1 179.1(2) . . . 2_657 ?
N4 N5 C1 N1 -177.45(18) . . . . ?
N4 N5 C1 C1 3.5(4) . . . 2_657 ?
N4 N5 C2 N2 177.95(16) . . . . ?
N4 N5 C2 N3 -2.7(3) . . . . ?
C1 N1 N2 C2 0.2(2) . . . . ?
C1 N5 C2 N2 0.4(2) . . . . ?
C1 N5 C2 N3 179.73(19) . . . . ?
C2 N5 C1 N1 -0.3(2) . . . . ?
C2 N5 C1 C1 -179.3(2) . . . 2_657 ?
